data_1519357
loop_
_publ_author_name
'Bradley, M.'
'Hursthouse, Michael B.'
'Russell, A.'
'Light, Mark E.'
'Mandair, G. S.'

_publ_section_title
;
 3-(4-Methoxycarbonylphenyl)-2-(2,4,4-trimethyl-2-pentylamino)imidazo-(1,2-a)
 pyrimidine
;
_journal_name_full 'Crystal Structure Report Archive'
_journal_page_first 130
_journal_year 2001
_chemical_formula_sum 'C22 H28 N4 O2'
_chemical_formula_weight 380.48
_space_group_IT_number 14
_symmetry_cell_setting monoclinic
_symmetry_space_group_name_Hall '-P 2ybc'
_symmetry_space_group_name_H-M 'P 1 21/c 1'
_atom_sites_solution_hydrogens difmap
_atom_sites_solution_primary direct
_atom_sites_solution_secondary difmap
_cell_angle_alpha 90.00
_cell_angle_beta 95.807(3)
_cell_angle_gamma 90.00
_cell_formula_units_Z 4
_cell_length_a 12.6651(5)
_cell_length_b 13.6078(7)
_cell_length_c 12.3362(5)
_cell_measurement_reflns_used 9423
_cell_measurement_temperature 150(2)
_cell_measurement_theta_max 27.48
_cell_measurement_theta_min 2.91
_cell_volume 2115.16(16)
_computing_cell_refinement 'DENZO (Otwinowski & Minor, 1997) & COLLECT (Hooft, 1998)'
_computing_data_collection 'COLLECT (Hooft, 1998)'
_computing_data_reduction 'DENZO (Otwinowski & Minor, 1997) & COLLECT (Hooft, 1998)'
_computing_structure_refinement 'SHELXL-97 (Sheldrick, 1997)'
_computing_structure_solution 'SHELXS-97 (Sheldrick, 1990)'
_diffrn_ambient_temperature 150(2)
_diffrn_detector_area_resol_mean 9.091
_diffrn_measured_fraction_theta_full 0.997
_diffrn_measured_fraction_theta_max 0.997
_diffrn_measurement_device_type 'Bruker-Nonius KappaCCD'
_diffrn_measurement_method '\F & \w scans'
_diffrn_radiation_monochromator graphite
_diffrn_radiation_source 'Bruker-Nonius FR591 rotating anode'
_diffrn_radiation_type MoK\a
_diffrn_radiation_wavelength 0.71073
_diffrn_reflns_av_R_equivalents 0.0684
_diffrn_reflns_av_sigmaI/netI 0.0496
_diffrn_reflns_limit_h_max 14
_diffrn_reflns_limit_h_min -14
_diffrn_reflns_limit_k_max 15
_diffrn_reflns_limit_k_min -15
_diffrn_reflns_limit_l_max 13
_diffrn_reflns_limit_l_min -13
_diffrn_reflns_number 13194
_diffrn_reflns_theta_full 23.26
_diffrn_reflns_theta_max 23.26
_diffrn_reflns_theta_min 2.99
_exptl_absorpt_coefficient_mu 0.078
_exptl_absorpt_correction_T_max 0.9922
_exptl_absorpt_correction_T_min 0.9845
_exptl_absorpt_correction_type multi-scan
_exptl_absorpt_process_details 'SORTAV (Blessing, 1997)'
_exptl_crystal_colour yellow
_exptl_crystal_density_diffrn 1.195
_exptl_crystal_density_method 'not measured'
_exptl_crystal_description block
_exptl_crystal_F_000 816
_exptl_crystal_size_max 0.20
_exptl_crystal_size_mid 0.20
_exptl_crystal_size_min 0.10
_refine_diff_density_max 0.179
_refine_diff_density_min -0.232
_refine_diff_density_rms 0.045
_refine_ls_extinction_coef 0.014(2)
_refine_ls_extinction_expression Fc^*^=kFc[1+0.001xFc^2^\l^3^/sin(2\q)]^-1/4^
_refine_ls_extinction_method SHELXL
_refine_ls_goodness_of_fit_ref 0.968
_refine_ls_hydrogen_treatment refall
_refine_ls_matrix_type full
_refine_ls_number_parameters 366
_refine_ls_number_reflns 3030
_refine_ls_number_restraints 0
_refine_ls_restrained_S_all 0.968
_refine_ls_R_factor_all 0.0644
_refine_ls_R_factor_gt 0.0443
_refine_ls_shift/su_max 0.032
_refine_ls_shift/su_mean 0.004
_refine_ls_structure_factor_coef Fsqd
_refine_ls_weighting_details 'calc w=1/[\s^2^(Fo^2^)+(0.0828P)^2^+0.0000P] where P=(Fo^2^+2Fc^2^)/3'
_refine_ls_weighting_scheme calc
_refine_ls_wR_factor_gt 0.1081
_refine_ls_wR_factor_ref 0.1216
_reflns_number_gt 2264
_reflns_number_total 3030
_reflns_threshold_expression >2sigma(I)
_cod_data_source_file eCrystal-130.cif
_cod_data_source_block 01cce003
_cod_depositor_comments
;
Citation :
Bradley, M. and Hursthouse, Michael B. and Russell, A. and Light, Mark E. and 
Mandair, G. S. (2001) 
University of Southampton, Crystal Structure Report Archive. 
(doi:10.5258/ecrystals/130)

More at:
http://ecrystals.chem.soton.ac.uk/130/

The following automatic conversions were performed:

'_symmetry_cell_setting' value 'Monoclinic' changed to 'monoclinic'
according to the built-in table from CIF Core dictionary named
'cif_core.dic' version 2.4.1 from 2010-06-29.

Automatic conversion script
Id: cif_fix_values 3105 2015-03-04 15:46:00Z robertas 
;
_cod_original_sg_symbol_H-M P2(1)/c
_cod_database_code 1519357

loop_
_symmetry_equiv_pos_as_xyz
'x, y, z'
'-x, y+1/2, -z+1/2'
'-x, -y, -z'
'x, -y-1/2, z-1/2'

loop_
_atom_site_label
_atom_site_type_symbol
_atom_site_fract_x
_atom_site_fract_y
_atom_site_fract_z
_atom_site_U_iso_or_equiv
_atom_site_adp_type
_atom_site_occupancy
_atom_site_symmetry_multiplicity
_atom_site_calc_flag
_atom_site_refinement_flags
_atom_site_disorder_assembly
_atom_site_disorder_group
H7 H 0.6655(15) 0.2027(14) 0.3462(14) 0.026(5) Uiso 1 1 d . . .
H8 H 0.7614(18) 0.1755(15) 0.1948(16) 0.039(6) Uiso 1 1 d . . .
H11 H 0.5142(16) 0.0791(15) 0.7642(17) 0.034(5) Uiso 1 1 d . . .
H12 H 0.6564(18) 0.0433(17) 0.6588(16) 0.045(6) Uiso 1 1 d . . .
H13 H 0.6393(17) 0.0850(14) 0.4678(15) 0.030(5) Uiso 1 1 d . . .
H16A H 0.277(2) 0.4273(18) 0.3530(18) 0.053(7) Uiso 1 1 d . . .
H16B H 0.1573(19) 0.4319(17) 0.3891(16) 0.047(6) Uiso 1 1 d . . .
H16C H 0.2463(18) 0.3679(16) 0.4614(18) 0.043(6) Uiso 1 1 d . . .
H17A H 0.204(2) 0.3923(18) 0.1756(17) 0.050(7) Uiso 1 1 d . . .
H17B H 0.083(2) 0.3729(18) 0.2008(18) 0.060(7) Uiso 1 1 d . . .
H17C H 0.1409(19) 0.290(2) 0.1421(19) 0.055(7) Uiso 1 1 d . . .
H18A H 0.1311(16) 0.2332(15) 0.4425(17) 0.039(6) Uiso 1 1 d . . .
H18B H 0.0464(18) 0.2902(17) 0.3624(15) 0.040(6) Uiso 1 1 d . . .
H20A H -0.062(2) 0.060(2) 0.3691(19) 0.063(8) Uiso 1 1 d . . .
H20B H -0.088(3) 0.175(2) 0.378(2) 0.083(10) Uiso 1 1 d . . .
H20C H -0.006(2) 0.120(2) 0.471(2) 0.078(9) Uiso 1 1 d . . .
H21A H 0.078(2) 0.155(2) 0.147(2) 0.077(9) Uiso 1 1 d . . .
H21B H -0.033(2) 0.204(2) 0.1846(18) 0.065(8) Uiso 1 1 d . . .
H21C H -0.024(2) 0.080(2) 0.1839(19) 0.064(8) Uiso 1 1 d . . .
H22A H 0.200(2) 0.072(2) 0.289(2) 0.075(9) Uiso 1 1 d . . .
H22B H 0.174(2) 0.0576(18) 0.417(2) 0.060(7) Uiso 1 1 d . . .
H22C H 0.109(2) -0.005(2) 0.3230(18) 0.062(7) Uiso 1 1 d . . .
C1 C 0.8565(2) 0.0997(3) -0.0727(2) 0.0507(7) Uani 1 1 d . . .
C2 C 0.69062(16) 0.10946(15) -0.00373(16) 0.0316(5) Uani 1 1 d . . .
C3 C 0.63331(15) 0.13228(15) 0.09229(15) 0.0275(5) Uani 1 1 d . . .
C4 C 0.52363(16) 0.11740(15) 0.08410(16) 0.0290(5) Uani 1 1 d . . .
C5 C 0.46836(16) 0.13115(15) 0.17346(15) 0.0282(5) Uani 1 1 d . . .
C6 C 0.52003(15) 0.16090(14) 0.27386(15) 0.0271(5) Uani 1 1 d . . .
C7 C 0.62979(16) 0.17804(16) 0.27991(16) 0.0314(5) Uani 1 1 d . . .
C8 C 0.68534(17) 0.16333(16) 0.19076(16) 0.0325(5) Uani 1 1 d . . .
C9 C 0.35653(15) 0.20655(15) 0.37641(14) 0.0259(5) Uani 1 1 d . . .
C10 C 0.41190(15) 0.15824(15) 0.53711(14) 0.0274(5) Uani 1 1 d . . .
C11 C 0.50952(18) 0.09599(16) 0.68606(17) 0.0351(5) Uani 1 1 d . . .
C12 C 0.59401(18) 0.07507(17) 0.62510(17) 0.0370(6) Uani 1 1 d . . .
C13 C 0.58603(17) 0.09734(16) 0.51779(17) 0.0334(5) Uani 1 1 d . . .
C14 C 0.45954(15) 0.17245(15) 0.36744(15) 0.0269(5) Uani 1 1 d . . .
C15 C 0.19312(15) 0.30160(16) 0.31031(15) 0.0317(5) Uani 1 1 d . . .
C16 C 0.2239(2) 0.38929(19) 0.3843(2) 0.0432(6) Uani 1 1 d . . .
C17 C 0.1529(2) 0.3421(2) 0.1975(2) 0.0450(6) Uani 1 1 d . . .
C18 C 0.10714(17) 0.24320(16) 0.36266(16) 0.0314(5) Uani 1 1 d . . .
C19 C 0.06091(16) 0.14366(17) 0.32124(16) 0.0378(6) Uani 1 1 d . . .
C20 C -0.0306(2) 0.1215(2) 0.3903(3) 0.0568(7) Uani 1 1 d . . .
C21 C 0.0164(3) 0.1444(3) 0.2014(2) 0.0599(8) Uani 1 1 d . . .
C22 C 0.1419(2) 0.0605(2) 0.3389(3) 0.0540(7) Uani 1 1 d . . .
N1 N 0.32800(12) 0.19788(12) 0.47955(11) 0.0282(4) Uani 1 1 d . . .
N2 N 0.41934(13) 0.13575(13) 0.64335(12) 0.0314(4) Uani 1 1 d . . .
N3 N 0.49539(12) 0.14216(12) 0.47262(12) 0.0267(4) Uani 1 1 d . . .
N4 N 0.28772(13) 0.24208(13) 0.29249(13) 0.0309(5) Uani 1 1 d . . .
O1 O 0.65096(11) 0.07486(12) -0.08759(11) 0.0444(5) Uani 1 1 d . . .
O2 O 0.79491(11) 0.12962(12) 0.01359(11) 0.0424(4) Uani 1 1 d . . .
H1A H 0.928(2) 0.1142(18) -0.0460(18) 0.057(7) Uiso 1 1 d . . .
H1B H 0.831(2) 0.1347(18) -0.141(2) 0.059(8) Uiso 1 1 d . . .
H1C H 0.844(2) 0.029(2) -0.089(2) 0.081(10) Uiso 1 1 d . . .
H4 H 0.4895(15) 0.0962(13) 0.0146(15) 0.021(5) Uiso 1 1 d . . .
H4N H 0.3217(18) 0.2660(15) 0.2388(17) 0.040(6) Uiso 1 1 d . . .
H5 H 0.3918(19) 0.1155(15) 0.1686(15) 0.043(6) Uiso 1 1 d . . .

loop_
_atom_site_aniso_label
_atom_site_aniso_U_11
_atom_site_aniso_U_22
_atom_site_aniso_U_33
_atom_site_aniso_U_23
_atom_site_aniso_U_13
_atom_site_aniso_U_12
C1 0.0363(16) 0.074(2) 0.0447(15) -0.0065(14) 0.0202(12) -0.0073(14)
C2 0.0237(12) 0.0367(14) 0.0340(12) 0.0047(9) 0.0012(9) 0.0011(10)
C3 0.0239(11) 0.0290(12) 0.0298(11) 0.0026(8) 0.0035(8) 0.0018(9)
C4 0.0256(12) 0.0309(13) 0.0294(11) 0.0005(9) -0.0024(9) 0.0036(9)
C5 0.0193(11) 0.0289(12) 0.0364(11) 0.0019(9) 0.0025(9) 0.0034(9)
C6 0.0205(11) 0.0263(12) 0.0344(11) -0.0015(8) 0.0031(8) 0.0039(9)
C7 0.0234(12) 0.0386(13) 0.0320(11) -0.0089(9) 0.0007(9) -0.0025(10)
C8 0.0197(12) 0.0386(14) 0.0397(12) -0.0034(9) 0.0052(9) -0.0030(10)
C9 0.0199(11) 0.0309(12) 0.0269(11) 0.0003(8) 0.0020(8) 0.0009(9)
C10 0.0243(12) 0.0291(12) 0.0284(11) -0.0047(8) 0.0007(9) -0.0014(9)
C11 0.0390(14) 0.0322(13) 0.0318(12) -0.0018(9) -0.0071(10) 0.0017(10)
C12 0.0320(13) 0.0354(14) 0.0407(13) -0.0031(10) -0.0104(10) 0.0057(11)
C13 0.0240(12) 0.0327(13) 0.0423(13) -0.0036(10) -0.0032(10) 0.0043(10)
C14 0.0222(11) 0.0290(12) 0.0291(11) -0.0009(8) 0.0005(8) 0.0008(9)
C15 0.0233(11) 0.0380(13) 0.0339(11) 0.0020(9) 0.0036(8) 0.0094(10)
C16 0.0354(15) 0.0379(15) 0.0564(16) 0.0001(12) 0.0054(12) 0.0026(12)
C17 0.0301(14) 0.0586(19) 0.0463(14) 0.0149(13) 0.0038(11) 0.0155(14)
C18 0.0217(12) 0.0406(14) 0.0322(12) -0.0019(9) 0.0040(9) 0.0087(10)
C19 0.0243(12) 0.0450(15) 0.0434(13) -0.0069(10) 0.0004(9) 0.0004(10)
C20 0.0374(16) 0.056(2) 0.078(2) -0.0044(15) 0.0122(14) -0.0126(15)
C21 0.0519(18) 0.068(2) 0.0559(16) -0.0136(14) -0.0137(14) -0.0073(17)
C22 0.0402(16) 0.0429(18) 0.076(2) -0.0100(14) -0.0058(14) 0.0002(13)
N1 0.0193(9) 0.0362(11) 0.0287(9) 0.0011(7) 0.0008(7) 0.0021(8)
N2 0.0306(11) 0.0347(11) 0.0279(9) -0.0010(7) -0.0025(7) 0.0009(8)
N3 0.0201(9) 0.0281(10) 0.0309(9) -0.0038(7) -0.0018(7) 0.0018(7)
N4 0.0224(10) 0.0421(11) 0.0288(9) 0.0061(8) 0.0058(7) 0.0081(8)
O1 0.0314(9) 0.0705(12) 0.0307(8) -0.0041(7) 0.0006(7) 0.0006(8)
O2 0.0274(9) 0.0609(11) 0.0409(8) -0.0093(7) 0.0138(7) -0.0108(7)

loop_
_atom_type_symbol
_atom_type_description
_atom_type_scat_dispersion_real
_atom_type_scat_dispersion_imag
_atom_type_scat_source
C C 0.0033 0.0016 'International Tables Vol C Tables 4.2.6.8 and 6.1.1.4'
H H 0.0000 0.0000 'International Tables Vol C Tables 4.2.6.8 and 6.1.1.4'
N N 0.0061 0.0033 'International Tables Vol C Tables 4.2.6.8 and 6.1.1.4'
O O 0.0106 0.0060 'International Tables Vol C Tables 4.2.6.8 and 6.1.1.4'

loop_
_geom_angle_atom_site_label_1
_geom_angle_atom_site_label_2
_geom_angle_atom_site_label_3
_geom_angle
_geom_angle_site_symmetry_1
_geom_angle_site_symmetry_3
O1 C2 O2 122.40(18) . .
O1 C2 C3 125.09(19) . .
O2 C2 C3 112.49(17) . .
C8 C3 C4 119.20(18) . .
C8 C3 C2 122.36(18) . .
C4 C3 C2 118.37(17) . .
C5 C4 C3 120.31(19) . .
C4 C5 C6 121.14(19) . .
C5 C6 C7 117.81(18) . .
C5 C6 C14 119.71(17) . .
C7 C6 C14 122.48(17) . .
C8 C7 C6 121.06(19) . .
C7 C8 C3 120.45(19) . .
N1 C9 N4 121.79(16) . .
N1 C9 C14 112.49(16) . .
N4 C9 C14 125.68(16) . .
N1 C10 N2 126.00(18) . .
N1 C10 N3 111.55(15) . .
N2 C10 N3 122.45(17) . .
N2 C11 C12 123.07(19) . .
C13 C12 C11 119.7(2) . .
C12 C13 N3 118.4(2) . .
N3 C14 C9 104.07(15) . .
N3 C14 C6 123.92(17) . .
C9 C14 C6 131.86(17) . .
N4 C15 C16 110.75(17) . .
N4 C15 C17 105.12(16) . .
C16 C15 C17 107.6(2) . .
N4 C15 C18 113.36(17) . .
C16 C15 C18 107.49(17) . .
C17 C15 C18 112.41(18) . .
C15 C18 C19 125.08(17) . .
C21 C19 C22 108.7(2) . .
C21 C19 C20 108.2(2) . .
C22 C19 C20 108.0(2) . .
C21 C19 C18 113.9(2) . .
C22 C19 C18 112.10(19) . .
C20 C19 C18 105.72(19) . .
C10 N1 C9 105.09(15) . .
C11 N2 C10 117.06(18) . .
C13 N3 C14 133.83(17) . .
C13 N3 C10 119.21(16) . .
C14 N3 C10 106.78(15) . .
C9 N4 C15 122.85(15) . .
C2 O2 C1 114.94(18) . .

loop_
_geom_bond_atom_site_label_1
_geom_bond_atom_site_label_2
_geom_bond_distance
_geom_bond_site_symmetry_2
C1 O2 1.441(3) .
C2 O1 1.200(2) .
C2 O2 1.345(2) .
C2 C3 1.483(3) .
C3 C8 1.388(3) .
C3 C4 1.397(3) .
C4 C5 1.377(3) .
C5 C6 1.401(3) .
C6 C7 1.404(3) .
C6 C14 1.457(3) .
C7 C8 1.379(3) .
C9 N1 1.363(2) .
C9 N4 1.372(2) .
C9 C14 1.400(3) .
C10 N1 1.331(2) .
C10 N2 1.340(2) .
C10 N3 1.403(2) .
C11 N2 1.324(3) .
C11 C12 1.398(3) .
C12 C13 1.352(3) .
C13 N3 1.368(3) .
C14 N3 1.393(2) .
C15 N4 1.481(3) .
C15 C16 1.529(3) .
C15 C17 1.535(3) .
C15 C18 1.542(3) .
C18 C19 1.542(3) .
C19 C21 1.528(3) .
C19 C22 1.528(4) .
C19 C20 1.536(3) .
